data_4121982
loop_
_publ_author_name
'Kumarasamy, Elango'
'Raghunathan, Ramya'
'Jockusch, Steffen'
'Ugrinov, Angel'
'Sivaguru, J.'

_publ_section_title
;
 Tailoring atropisomeric maleimides for stereospecific [2 + 2]
 photocycloaddition-photochemical and photophysical investigations leading
 to visible-light photocatalysis.
;
_journal_issue 24
_journal_name_full 'Journal of the American Chemical Society'
_journal_page_first 8729
_journal_page_last 8737
_journal_paper_doi 10.1021/ja5034638
_journal_volume 136
_journal_year 2014
_chemical_absolute_configuration ad
_chemical_formula_moiety 'C16 H17 N O3'
_chemical_formula_sum 'C16 H17 N O3'
_chemical_formula_weight 271.30
_chemical_name_systematic
;
 ?
;
_space_group_crystal_system monoclinic
_space_group_IT_number 4
_space_group_name_Hall 'P 2yb'
_space_group_name_H-M_alt 'P 1 21 1'
_symmetry_space_group_name_Hall 'P 2yb'
_symmetry_space_group_name_H-M 'P 1 21 1'
_atom_sites_solution_hydrogens geom
_atom_sites_solution_primary direct
_audit_creation_date 2013-11-22
_audit_creation_method
;
Olex2 1.2
(compiled 2013.11.15 svn.r2839 for OlexSys, GUI svn.r4715)
;
_cell_angle_alpha 90
_cell_angle_beta 117.9950(10)
_cell_angle_gamma 90
_cell_formula_units_Z 2
_cell_length_a 10.0478(3)
_cell_length_b 7.4742(2)
_cell_length_c 10.4273(3)
_cell_measurement_reflns_used 7782
_cell_measurement_temperature 100(2)
_cell_measurement_theta_max 66.61
_cell_measurement_theta_min 4.80
_cell_volume 691.45(3)
_computing_data_reduction 'SAINT v7.68A (Bruker, 2009)'
_computing_molecular_graphics 'Olex2 (Dolomanov et al., 2009)'
_computing_publication_material 'Olex2 (Dolomanov et al., 2009)'
_computing_structure_refinement 'ShelXL (Sheldrick, 2008)'
_computing_structure_solution 'ShelXS (Sheldrick, 2008)'
_diffrn_ambient_temperature 100.01
_diffrn_measured_fraction_theta_full 0.981
_diffrn_measured_fraction_theta_max 0.998
_diffrn_measurement_device_type 'Bruker APEX-II CCD'
_diffrn_measurement_method '\f and \w scans'
_diffrn_radiation_monochromator graphite
_diffrn_radiation_type CuK\a
_diffrn_radiation_wavelength 1.54178
_diffrn_reflns_av_R_equivalents 0.0226
_diffrn_reflns_av_unetI/netI 0.0193
_diffrn_reflns_Laue_measured_fraction_full 0.981
_diffrn_reflns_Laue_measured_fraction_max 0.998
_diffrn_reflns_limit_h_max 11
_diffrn_reflns_limit_h_min -11
_diffrn_reflns_limit_k_max 8
_diffrn_reflns_limit_k_min -8
_diffrn_reflns_limit_l_max 12
_diffrn_reflns_limit_l_min -12
_diffrn_reflns_number 9074
_diffrn_reflns_point_group_measured_fraction_full 0.978
_diffrn_reflns_point_group_measured_fraction_max 0.993
_diffrn_reflns_theta_full 67.679
_diffrn_reflns_theta_max 66.610
_diffrn_reflns_theta_min 4.803
_diffrn_standards_number 0
_exptl_absorpt_coefficient_mu 0.733
_exptl_absorpt_correction_T_max 0.7528
_exptl_absorpt_correction_T_min 0.6906
_exptl_absorpt_correction_type multi-scan
_exptl_absorpt_process_details
;
SADABS-2008/1 (Bruker,2008) was used for absorption correction.
wR2(int) was 0.0429 before and 0.0323 after correction.
The Ratio of minimum to maximum transmission is 0.9174.
The \l/2 correction factor is 0.0015.
;
_exptl_crystal_colour colourless
_exptl_crystal_density_diffrn 1.303
_exptl_crystal_description block
_exptl_crystal_F_000 288
_exptl_crystal_size_max 0.196
_exptl_crystal_size_mid 0.13
_exptl_crystal_size_min 0.085
_refine_diff_density_max 0.132
_refine_diff_density_min -0.127
_refine_diff_density_rms 0.031
_refine_ls_abs_structure_details
;
 Flack x determined using 1096 quotients [(I+)-(I-)]/[(I+)+(I-)]
 (Parsons and Flack (2004), Acta Cryst. A60, s61).
;
_refine_ls_abs_structure_Flack 0.04(6)
_refine_ls_extinction_method none
_refine_ls_goodness_of_fit_ref 1.054
_refine_ls_hydrogen_treatment mixed
_refine_ls_matrix_type full
_refine_ls_number_parameters 184
_refine_ls_number_reflns 2430
_refine_ls_number_restraints 1
_refine_ls_restrained_S_all 1.054
_refine_ls_R_factor_all 0.0250
_refine_ls_R_factor_gt 0.0248
_refine_ls_shift/su_max 0.001
_refine_ls_shift/su_mean 0.000
_refine_ls_structure_factor_coef Fsqd
_refine_ls_weighting_details 'w=1/[\s^2^(Fo^2^)+(0.0396P)^2^+0.1020P] where P=(Fo^2^+2Fc^2^)/3'
_refine_ls_weighting_scheme calc
_refine_ls_wR_factor_gt 0.0656
_refine_ls_wR_factor_ref 0.0659
_reflns_Friedel_coverage 0.838
_reflns_Friedel_fraction_full 0.974
_reflns_Friedel_fraction_max 0.988
_reflns_number_gt 2413
_reflns_number_total 2430
_reflns_threshold_expression 'I > 2\s(I)'
_cod_data_source_file ja5034638_si_002.cif
_cod_data_source_block 1R5S6R7R-2c
_cod_depositor_comments 'Adding full bibliography for 4121977--4121989.cif.'
_cod_database_code 4121982
_shelxl_version_number 2013-4
_shelx_space_group_comment
;
The symmetry employed for this shelxl refinement is uniquely defined
by the following loop, which should always be used as a source of
symmetry information in preference to the above space-group names.
They are only intended as comments.
;
_olex2_refinement_description
;
1. Fixed Uiso
 At 1.2 times of:
  All C(H) groups, All C(H,H) groups
 At 1.5 times of:
  All C(H,H,H) groups
2.a Ternary CH refined with riding coordinates:
 C5(H5), C7(H7), C6(H6)
2.b Secondary CH2 refined with riding coordinates:
 C8(H8A,H8B)
2.c Aromatic/amide H refined with riding coordinates:
 C11(H11), C12(H12), C13(H13)
2.d Idealised Me refined as rotating group:
 C16(H16A,H16B,H16C), C20(H20A,H20B,H20C), C19(H19A,H19B,H19C)
;

loop_
_space_group_symop_operation_xyz
'x, y, z'
'-x, y+1/2, -z'

loop_
_atom_site_label
_atom_site_type_symbol
_atom_site_fract_x
_atom_site_fract_y
_atom_site_fract_z
_atom_site_U_iso_or_equiv
_atom_site_adp_type
_atom_site_occupancy
_atom_site_site_symmetry_order
_atom_site_calc_flag
_atom_site_refinement_flags_posn
O9 O 0.52996(13) 0.73357(17) 0.75998(13) 0.0248(3) Uani 1 1 d .
O18 O 0.49387(14) 0.92037(18) 0.46091(12) 0.0244(3) Uani 1 1 d .
O17 O 0.65847(14) 1.20624(18) 0.89647(13) 0.0257(3) Uani 1 1 d .
N3 N 0.60900(15) 1.04708(19) 0.68913(15) 0.0196(3) Uani 1 1 d .
C16 C 0.9180(2) 1.1173(3) 0.7422(2) 0.0275(4) Uani 1 1 d .
H16A H 0.8776 1.1257 0.6366 0.041 Uiso 1 1 calc GR
H16B H 1.0282 1.1250 0.7892 0.041 Uiso 1 1 calc GR
H16C H 0.8781 1.2158 0.7761 0.041 Uiso 1 1 calc GR
C14 C 0.87224(19) 0.9419(2) 0.77991(17) 0.0226(4) Uani 1 1 d .
C15 C 0.72554(19) 0.9155(2) 0.75544(17) 0.0213(3) Uani 1 1 d .
C4 C 0.48480(18) 1.0093(2) 0.55314(18) 0.0201(4) Uani 1 1 d .
C5 C 0.34470(18) 1.0836(2) 0.55132(18) 0.0213(4) Uani 1 1 d .
H5 H 0.2823 1.1665 0.4697 0.026 Uiso 1 1 calc R
C7 C 0.25906(19) 0.9294(3) 0.58219(18) 0.0237(4) Uani 1 1 d .
H7 H 0.2845 0.8088 0.5581 0.028 Uiso 1 1 calc R
C20 C 0.0902(2) 0.9609(3) 0.5145(2) 0.0294(4) Uani 1 1 d .
H20A H 0.0457 0.8747 0.5542 0.044 Uiso 1 1 calc GR
H20B H 0.0449 0.9455 0.4090 0.044 Uiso 1 1 calc GR
H20C H 0.0712 1.0827 0.5365 0.044 Uiso 1 1 calc GR
C19 C 0.3344(2) 1.3273(3) 0.7315(2) 0.0259(4) Uani 1 1 d .
H19A H 0.3785 1.3507 0.8360 0.039 Uiso 1 1 calc GR
H19B H 0.2250 1.3136 0.6905 0.039 Uiso 1 1 calc GR
H19C H 0.3564 1.4277 0.6840 0.039 Uiso 1 1 calc GR
C1 C 0.40111(19) 1.1573(2) 0.70688(19) 0.0219(4) Uani 1 1 d .
C6 C 0.3492(2) 0.9736(2) 0.74725(19) 0.0241(4) Uani 1 1 d .
H6 H 0.2790 0.9964 0.7887 0.029 Uiso 1 1 calc R
C8 C 0.4692(2) 0.8352(3) 0.83927(19) 0.0265(4) Uani 1 1 d .
H8A H 0.5531 0.8979 0.9207 0.032 Uiso 1 1 calc R
H8B H 0.4244 0.7508 0.8815 0.032 Uiso 1 1 calc R
C10 C 0.6796(2) 0.7565(2) 0.79363(19) 0.0229(4) Uani 1 1 d .
C11 C 0.7805(2) 0.6170(2) 0.85321(19) 0.0273(4) Uani 1 1 d .
H11 H 0.7502 0.5075 0.8779 0.033 Uiso 1 1 calc R
C12 C 0.9276(2) 0.6406(3) 0.87623(19) 0.0277(4) Uani 1 1 d .
H12 H 0.9981 0.5456 0.9165 0.033 Uiso 1 1 calc R
C13 C 0.9730(2) 0.8004(3) 0.84140(19) 0.0256(4) Uani 1 1 d .
H13 H 1.0745 0.8137 0.8597 0.031 Uiso 1 1 calc R
C2 C 0.56946(19) 1.1519(2) 0.77765(18) 0.0212(4) Uani 1 1 d .

loop_
_atom_site_aniso_label
_atom_site_aniso_U_11
_atom_site_aniso_U_22
_atom_site_aniso_U_33
_atom_site_aniso_U_23
_atom_site_aniso_U_13
_atom_site_aniso_U_12
O9 0.0217(6) 0.0248(6) 0.0256(6) 0.0003(5) 0.0091(5) -0.0029(5)
O18 0.0267(6) 0.0259(6) 0.0209(6) -0.0008(5) 0.0113(5) 0.0017(5)
O17 0.0247(6) 0.0277(6) 0.0214(6) -0.0037(5) 0.0080(5) -0.0051(5)
N3 0.0178(6) 0.0206(7) 0.0199(7) 0.0008(5) 0.0084(6) -0.0004(5)
C16 0.0207(8) 0.0304(10) 0.0323(10) 0.0037(8) 0.0131(7) 0.0011(7)
C14 0.0224(9) 0.0251(9) 0.0198(8) -0.0025(7) 0.0093(7) -0.0016(7)
C15 0.0219(8) 0.0220(8) 0.0173(7) -0.0004(7) 0.0068(6) 0.0006(7)
C4 0.0219(8) 0.0186(8) 0.0202(8) 0.0015(7) 0.0101(7) -0.0015(7)
C5 0.0193(8) 0.0230(8) 0.0202(8) -0.0018(7) 0.0082(7) -0.0009(7)
C7 0.0204(8) 0.0247(9) 0.0250(8) -0.0019(7) 0.0099(7) -0.0029(7)
C20 0.0215(9) 0.0313(11) 0.0348(10) -0.0040(8) 0.0127(8) -0.0038(7)
C19 0.0234(9) 0.0297(10) 0.0264(9) -0.0055(7) 0.0131(7) -0.0017(8)
C1 0.0206(8) 0.0241(8) 0.0223(8) -0.0016(7) 0.0112(7) -0.0024(7)
C6 0.0218(8) 0.0275(10) 0.0252(8) -0.0014(7) 0.0129(7) -0.0049(7)
C8 0.0275(9) 0.0306(10) 0.0226(9) 0.0020(7) 0.0128(8) -0.0053(8)
C10 0.0222(8) 0.0246(9) 0.0188(8) -0.0016(6) 0.0069(7) -0.0030(7)
C11 0.0303(9) 0.0231(10) 0.0230(9) 0.0022(7) 0.0080(7) -0.0020(7)
C12 0.0270(9) 0.0271(9) 0.0220(9) 0.0021(7) 0.0057(7) 0.0053(8)
C13 0.0205(8) 0.0302(10) 0.0225(8) -0.0017(7) 0.0072(7) 0.0021(8)
C2 0.0224(8) 0.0197(8) 0.0218(9) 0.0002(7) 0.0106(7) -0.0032(7)

loop_
_atom_type_symbol
_atom_type_description
_atom_type_scat_dispersion_real
_atom_type_scat_dispersion_imag
_atom_type_scat_source
C C 0.0181 0.0091 'International Tables Vol C Tables 4.2.6.8 and 6.1.1.4'
H H 0.0000 0.0000 'International Tables Vol C Tables 4.2.6.8 and 6.1.1.4'
N N 0.0311 0.0180 'International Tables Vol C Tables 4.2.6.8 and 6.1.1.4'
O O 0.0492 0.0322 'International Tables Vol C Tables 4.2.6.8 and 6.1.1.4'

loop_
_geom_angle_atom_site_label_1
_geom_angle_atom_site_label_2
_geom_angle_atom_site_label_3
_geom_angle
C10 O9 C8 119.20(13)
C4 N3 C15 119.00(14)
C2 N3 C15 119.03(13)
C2 N3 C4 112.55(13)
H16A C16 H16B 109.5
H16A C16 H16C 109.5
H16B C16 H16C 109.5
C14 C16 H16A 109.5
C14 C16 H16B 109.5
C14 C16 H16C 109.5
C15 C14 C16 120.37(15)
C15 C14 C13 117.16(17)
C13 C14 C16 122.47(16)
C14 C15 N3 123.24(16)
C14 C15 C10 122.19(16)
C10 C15 N3 114.57(15)
O18 C4 N3 123.33(15)
O18 C4 C5 127.81(15)
N3 C4 C5 108.65(14)
C4 C5 H5 116.6
C4 C5 C7 109.13(14)
C4 C5 C1 103.77(13)
C7 C5 H5 116.6
C1 C5 H5 116.6
C1 C5 C7 90.73(13)
C5 C7 H7 112.6
C20 C7 C5 113.16(15)
C20 C7 H7 112.6
C20 C7 C6 115.09(15)
C6 C7 C5 88.87(13)
C6 C7 H7 112.6
C7 C20 H20A 109.5
C7 C20 H20B 109.5
C7 C20 H20C 109.5
H20A C20 H20B 109.5
H20A C20 H20C 109.5
H20B C20 H20C 109.5
H19A C19 H19B 109.5
H19A C19 H19C 109.5
H19B C19 H19C 109.5
C1 C19 H19A 109.5
C1 C19 H19B 109.5
C1 C19 H19C 109.5
C5 C1 C6 88.05(13)
C19 C1 C5 120.21(15)
C19 C1 C6 116.89(13)
C2 C1 C5 106.31(13)
C2 C1 C19 115.30(15)
C2 C1 C6 106.33(14)
C7 C6 C1 89.06(13)
C7 C6 H6 110.6
C1 C6 H6 110.6
C8 C6 C7 115.24(15)
C8 C6 C1 119.15(14)
C8 C6 H6 110.6
O9 C8 C6 114.41(14)
O9 C8 H8A 108.7
O9 C8 H8B 108.7
C6 C8 H8A 108.7
C6 C8 H8B 108.7
H8A C8 H8B 107.6
O9 C10 C15 119.82(15)
C11 C10 O9 120.03(15)
C11 C10 C15 119.91(16)
C10 C11 H11 120.8
C10 C11 C12 118.49(17)
C12 C11 H11 120.8
C11 C12 H12 119.4
C13 C12 C11 121.12(16)
C13 C12 H12 119.4
C14 C13 H13 119.5
C12 C13 C14 121.09(16)
C12 C13 H13 119.5
O17 C2 N3 124.09(16)
O17 C2 C1 128.22(16)
N3 C2 C1 107.12(14)

loop_
_geom_bond_atom_site_label_1
_geom_bond_atom_site_label_2
_geom_bond_distance
O9 C8 1.452(2)
O9 C10 1.385(2)
O18 C4 1.207(2)
O17 C2 1.208(2)
N3 C15 1.434(2)
N3 C4 1.409(2)
N3 C2 1.403(2)
C16 H16A 0.9800
C16 H16B 0.9800
C16 H16C 0.9800
C16 C14 1.502(3)
C14 C15 1.387(2)
C14 C13 1.395(3)
C15 C10 1.399(3)
C4 C5 1.505(2)
C5 H5 1.0000
C5 C7 1.560(2)
C5 C1 1.547(2)
C7 H7 1.0000
C7 C20 1.519(2)
C7 C6 1.558(2)
C20 H20A 0.9800
C20 H20B 0.9800
C20 H20C 0.9800
C19 H19A 0.9800
C19 H19B 0.9800
C19 H19C 0.9800
C19 C1 1.514(3)
C1 C6 1.594(2)
C1 C2 1.495(2)
C6 H6 1.0000
C6 C8 1.535(3)
C8 H8A 0.9900
C8 H8B 0.9900
C10 C11 1.382(3)
C11 H11 0.9500
C11 C12 1.394(3)
C12 H12 0.9500
C12 C13 1.386(3)
C13 H13 0.9500

loop_
_geom_torsion_atom_site_label_1
_geom_torsion_atom_site_label_2
_geom_torsion_atom_site_label_3
_geom_torsion_atom_site_label_4
_geom_torsion
O9 C10 C11 C12 175.54(15)
O18 C4 C5 C7 75.4(2)
O18 C4 C5 C1 171.06(17)
N3 C15 C10 O9 3.1(2)
N3 C15 C10 C11 177.49(15)
N3 C4 C5 C7 -99.59(15)
N3 C4 C5 C1 -3.92(17)
C16 C14 C15 N3 2.5(2)
C16 C14 C15 C10 -177.73(16)
C16 C14 C13 C12 179.40(16)
C14 C15 C10 O9 -176.68(15)
C14 C15 C10 C11 -2.3(2)
C15 N3 C4 O18 -33.4(2)
C15 N3 C4 C5 141.82(15)
C15 N3 C2 O17 36.8(2)
C15 N3 C2 C1 -135.12(16)
C15 C14 C13 C12 0.0(2)
C15 C10 C11 C12 1.2(3)
C4 N3 C15 C14 115.11(18)
C4 N3 C15 C10 -64.7(2)
C4 N3 C2 O17 -177.05(16)
C4 N3 C2 C1 11.05(19)
C4 C5 C7 C20 -152.14(14)
C4 C5 C7 C6 90.94(15)
C4 C5 C1 C19 143.43(15)
C4 C5 C1 C6 -96.31(14)
C4 C5 C1 C2 10.14(17)
C5 C7 C6 C1 13.49(12)
C5 C7 C6 C8 -108.56(15)
C5 C1 C6 C7 -13.62(12)
C5 C1 C6 C8 105.01(16)
C5 C1 C2 O17 175.59(18)
C5 C1 C2 N3 -12.95(18)
C7 C5 C1 C19 -106.66(17)
C7 C5 C1 C6 13.60(13)
C7 C5 C1 C2 120.05(14)
C7 C6 C8 O9 26.9(2)
C20 C7 C6 C1 -101.67(16)
C20 C7 C6 C8 136.28(16)
C19 C1 C6 C7 109.56(16)
C19 C1 C6 C8 -131.81(17)
C19 C1 C2 O17 39.7(3)
C19 C1 C2 N3 -148.86(15)
C1 C5 C7 C20 103.01(15)
C1 C5 C7 C6 -13.92(13)
C1 C6 C8 O9 -77.06(19)
C6 C1 C2 O17 -91.6(2)
C6 C1 C2 N3 79.85(16)
C8 O9 C10 C15 -71.4(2)
C8 O9 C10 C11 114.26(18)
C10 O9 C8 C6 113.25(16)
C10 C11 C12 C13 0.4(3)
C11 C12 C13 C14 -1.1(3)
C13 C14 C15 N3 -178.12(15)
C13 C14 C15 C10 1.7(2)
C2 N3 C15 C14 -100.90(19)
C2 N3 C15 C10 79.30(19)
C2 N3 C4 O18 -179.61(16)
C2 N3 C4 C5 -4.36(19)
C2 C1 C6 C7 -120.05(14)
C2 C1 C6 C8 -1.4(2)
